data_2232611
loop_
_publ_author_name
'Zhu, Guang-Zhou'
'Xu, Suo-Ping'
'Li, Cui-Yun'

_publ_section_title
;
 3,5-Dibromo-4-oxo-2,2,6,6-tetramethylpiperidin-1-yl oxide
;
_journal_coeditor_code BX2376
_journal_issue 12
_journal_name_full 'Acta Crystallographica Section E'
_journal_page_first o3262
_journal_paper_doi 10.1107/S1600536811046812
_journal_volume 67
_journal_year 2011
_chemical_formula_iupac 'C9 H14 Br2 N O2'
_chemical_formula_moiety 'C9 H14 Br2 N O2'
_chemical_formula_sum 'C9 H14 Br2 N O2'
_chemical_formula_weight 328.03
_chemical_name_systematic
;
3,5-Dibromo-4-oxo-2,2,6,6-tetramethylpiperidin-1-yl oxide
;
_space_group_IT_number 62
_symmetry_cell_setting orthorhombic
_symmetry_space_group_name_Hall '-P 2ac 2n'
_symmetry_space_group_name_H-M 'P n m a'
_atom_sites_solution_hydrogens geom
_atom_sites_solution_primary direct
_atom_sites_solution_secondary difmap
_audit_creation_method SHELXL-97
_cell_angle_alpha 90.00
_cell_angle_beta 90.00
_cell_angle_gamma 90.00
_cell_formula_units_Z 4
_cell_length_a 11.6745(9)
_cell_length_b 16.0848(14)
_cell_length_c 5.9301(4)
_cell_measurement_reflns_used 1704
_cell_measurement_temperature 298(2)
_cell_measurement_theta_max 26.615
_cell_measurement_theta_min 3.489
_cell_volume 1113.57(15)
_computing_cell_refinement 'SAINT (Bruker, 2000)'
_computing_data_collection 'SMART (Bruker, 2000)'
_computing_data_reduction 'SAINT (Bruker, 2000)'
_computing_molecular_graphics 'SHELXTL (Sheldrick, 2008)'
_computing_publication_material 'SHELXTL (Sheldrick, 2008)'
_computing_structure_refinement 'SHELXL97 (Sheldrick, 2008)'
_computing_structure_solution 'SHELXS97 (Sheldrick, 2008)'
_diffrn_ambient_temperature 298(2)
_diffrn_measured_fraction_theta_full 0.999
_diffrn_measured_fraction_theta_max 0.999
_diffrn_measurement_device_type 'Bruker SMART CCD area-detector'
_diffrn_measurement_method 'phi and omega scans'
_diffrn_radiation_monochromator graphite
_diffrn_radiation_source 'fine-focus sealed tube'
_diffrn_radiation_type MoK\a
_diffrn_radiation_wavelength 0.71073
_diffrn_reflns_av_R_equivalents 0.1175
_diffrn_reflns_av_sigmaI/netI 0.0682
_diffrn_reflns_limit_h_max 12
_diffrn_reflns_limit_h_min -13
_diffrn_reflns_limit_k_max 18
_diffrn_reflns_limit_k_min -19
_diffrn_reflns_limit_l_max 7
_diffrn_reflns_limit_l_min -6
_diffrn_reflns_number 5193
_diffrn_reflns_theta_full 25.02
_diffrn_reflns_theta_max 25.02
_diffrn_reflns_theta_min 3.49
_exptl_absorpt_coefficient_mu 7.255
_exptl_absorpt_correction_T_max 0.3551
_exptl_absorpt_correction_T_min 0.1388
_exptl_absorpt_correction_type multi-scan
_exptl_absorpt_process_details '(SADABS; Bruker, 2000)'
_exptl_crystal_colour orange
_exptl_crystal_density_diffrn 1.957
_exptl_crystal_density_method 'not measured'
_exptl_crystal_description block
_exptl_crystal_F_000 644
_exptl_crystal_size_max 0.45
_exptl_crystal_size_mid 0.42
_exptl_crystal_size_min 0.18
_refine_diff_density_max 0.519
_refine_diff_density_min -0.635
_refine_ls_extinction_method none
_refine_ls_goodness_of_fit_ref 1.039
_refine_ls_hydrogen_treatment constr
_refine_ls_matrix_type full
_refine_ls_number_parameters 72
_refine_ls_number_reflns 1018
_refine_ls_number_restraints 0
_refine_ls_restrained_S_all 1.039
_refine_ls_R_factor_all 0.0519
_refine_ls_R_factor_gt 0.0335
_refine_ls_shift/su_max 0.000
_refine_ls_shift/su_mean 0.000
_refine_ls_structure_factor_coef Fsqd
_refine_ls_weighting_details 'calc w=1/[\s^2^(Fo^2^)+(0.0364P)^2^+0.0000P] where P=(Fo^2^+2Fc^2^)/3'
_refine_ls_weighting_scheme calc
_refine_ls_wR_factor_gt 0.0795
_refine_ls_wR_factor_ref 0.0886
_reflns_number_gt 774
_reflns_number_total 1018
_reflns_threshold_expression I>2sigma(I)
_cod_data_source_file bx2376.cif
_cod_data_source_block I
_cod_database_code 2232611
_cod_database_fobs_code 2232611

loop_
_symmetry_equiv_pos_as_xyz
'x, y, z'
'-x+1/2, -y, z+1/2'
'-x, y+1/2, -z'
'x+1/2, -y+1/2, -z+1/2'
'-x, -y, -z'
'x-1/2, y, -z-1/2'
'x, -y-1/2, z'
'-x-1/2, y-1/2, z-1/2'

loop_
_atom_site_type_symbol
_atom_site_label
_atom_site_fract_x
_atom_site_fract_y
_atom_site_fract_z
_atom_site_U_iso_or_equiv
_atom_site_adp_type
_atom_site_calc_flag
_atom_site_refinement_flags
_atom_site_occupancy
_atom_site_symmetry_multiplicity
Br Br1 0.28737(4) 0.42632(3) 0.59566(7) 0.0414(2) Uani d . 1 1
N N1 0.4892(4) 0.2500 0.2492(7) 0.0268(11) Uani d S 1 2
O O1 0.5770(4) 0.2500 0.1217(6) 0.0448(11) Uani d S 1 2
O O2 0.2994(3) 0.2500 0.7814(7) 0.0384(10) Uani d S 1 2
C C1 0.4591(3) 0.3333(2) 0.3498(6) 0.0237(9) Uani d . 1 1
C C2 0.3343(3) 0.3265(2) 0.4364(6) 0.0263(9) Uani d . 1 1
H H2 0.2844 0.3206 0.3045 0.032 Uiso calc R 1 1
C C3 0.3177(4) 0.2500 0.5827(10) 0.0277(13) Uani d S 1 2
C C4 0.5446(3) 0.3542(3) 0.5367(7) 0.0354(10) Uani d . 1 1
H H4A 0.5310 0.3188 0.6643 0.053 Uiso calc R 1 1
H H4B 0.5354 0.4112 0.5808 0.053 Uiso calc R 1 1
H H4C 0.6212 0.3456 0.4824 0.053 Uiso calc R 1 1
C C5 0.4652(4) 0.3975(3) 0.1615(8) 0.0418(11) Uani d . 1 1
H H5A 0.5425 0.4012 0.1069 0.063 Uiso calc R 1 1
H H5B 0.4416 0.4507 0.2182 0.063 Uiso calc R 1 1
H H5C 0.4155 0.3811 0.0405 0.063 Uiso calc R 1 1

loop_
_atom_site_aniso_label
_atom_site_aniso_U_11
_atom_site_aniso_U_22
_atom_site_aniso_U_33
_atom_site_aniso_U_12
_atom_site_aniso_U_13
_atom_site_aniso_U_23
Br1 0.0384(3) 0.0281(3) 0.0576(4) 0.00706(19) 0.00867(18) -0.0047(2)
N1 0.024(2) 0.033(3) 0.023(3) 0.000 0.0032(17) 0.000
O1 0.039(3) 0.050(3) 0.046(3) 0.000 0.0234(19) 0.000
O2 0.048(3) 0.034(2) 0.033(3) 0.000 0.0153(19) 0.000
C1 0.025(2) 0.022(2) 0.024(2) -0.0017(17) 0.0009(14) -0.0011(16)
C2 0.023(2) 0.024(2) 0.033(2) 0.0032(17) -0.0028(14) -0.0031(17)
C3 0.011(3) 0.026(3) 0.046(4) 0.000 -0.001(2) 0.000
C4 0.024(2) 0.034(2) 0.047(3) -0.001(2) -0.0046(17) -0.007(2)
C5 0.053(3) 0.034(2) 0.039(3) -0.001(2) 0.006(2) 0.007(2)

loop_
_atom_type_symbol
_atom_type_description
_atom_type_scat_dispersion_real
_atom_type_scat_dispersion_imag
_atom_type_scat_source
C C 0.0033 0.0016 'International Tables Vol C Tables 4.2.6.8 and 6.1.1.4'
H H 0.0000 0.0000 'International Tables Vol C Tables 4.2.6.8 and 6.1.1.4'
N N 0.0061 0.0033 'International Tables Vol C Tables 4.2.6.8 and 6.1.1.4'
O O 0.0106 0.0060 'International Tables Vol C Tables 4.2.6.8 and 6.1.1.4'
Br Br -0.2901 2.4595 'International Tables Vol C Tables 4.2.6.8 and 6.1.1.4'

loop_
_geom_angle_atom_site_label_1
_geom_angle_atom_site_label_2
_geom_angle_atom_site_label_3
_geom_angle_site_symmetry_1
_geom_angle_site_symmetry_3
_geom_angle
O1 N1 C1 . 7_565 115.0(2)
O1 N1 C1 . . 115.0(2)
C1 N1 C1 7_565 . 125.3(4)
N1 C1 C5 . . 107.5(3)
N1 C1 C4 . . 109.2(3)
C5 C1 C4 . . 110.6(3)
N1 C1 C2 . . 106.7(3)
C5 C1 C2 . . 109.6(3)
C4 C1 C2 . . 112.9(3)
C3 C2 C1 . . 111.5(3)
C3 C2 Br1 . . 110.9(3)
C1 C2 Br1 . . 111.6(3)
C3 C2 H2 . . 107.5
C1 C2 H2 . . 107.5
Br1 C2 H2 . . 107.5
O2 C3 C2 . 7_565 125.8(2)
O2 C3 C2 . . 125.8(2)
C2 C3 C2 7_565 . 108.3(5)
C1 C4 H4A . . 109.5
C1 C4 H4B . . 109.5
H4A C4 H4B . . 109.5
C1 C4 H4C . . 109.5
H4A C4 H4C . . 109.5
H4B C4 H4C . . 109.5
C1 C5 H5A . . 109.5
C1 C5 H5B . . 109.5
H5A C5 H5B . . 109.5
C1 C5 H5C . . 109.5
H5A C5 H5C . . 109.5
H5B C5 H5C . . 109.5

loop_
_geom_bond_atom_site_label_1
_geom_bond_atom_site_label_2
_geom_bond_site_symmetry_2
_geom_bond_distance
Br1 C2 . 1.942(4)
N1 O1 . 1.274(5)
N1 C1 7_565 1.509(4)
N1 C1 . 1.509(4)
O2 C3 . 1.198(6)
C1 C5 . 1.523(6)
C1 C4 . 1.529(5)
C1 C2 . 1.548(5)
C2 C3 . 1.518(5)
C2 H2 . 0.9800
C3 C2 7_565 1.518(5)
C4 H4A . 0.9600
C4 H4B . 0.9600
C4 H4C . 0.9600
C5 H5A . 0.9600
C5 H5B . 0.9600
C5 H5C . 0.9600

loop_
_geom_torsion_atom_site_label_1
_geom_torsion_atom_site_label_2
_geom_torsion_atom_site_label_3
_geom_torsion_atom_site_label_4
_geom_torsion_site_symmetry_1
_geom_torsion_site_symmetry_4
_geom_torsion
O1 N1 C1 C5 . . 46.0(5)
C1 N1 C1 C5 7_565 . -159.6(3)
O1 N1 C1 C4 . . -74.1(4)
C1 N1 C1 C4 7_565 . 80.3(5)
O1 N1 C1 C2 . . 163.5(4)
C1 N1 C1 C2 7_565 . -42.1(6)
N1 C1 C2 C3 . . 50.2(4)
C5 C1 C2 C3 . . 166.4(3)
C4 C1 C2 C3 . . -69.8(4)
N1 C1 C2 Br1 . . 174.9(2)
C5 C1 C2 Br1 . . -69.0(3)
C4 C1 C2 Br1 . . 54.8(4)
C1 C2 C3 O2 . . 111.8(5)
Br1 C2 C3 O2 . . -13.2(6)
C1 C2 C3 C2 . 7_565 -65.4(5)
Br1 C2 C3 C2 . 7_565 169.5(2)
